data_4077443
loop_
_publ_author_name
'Evans, William J.'
'Giarikos, Dimitrios G.'
'Robledo, Christopher B.'
'Leong, Voon S.'
'Ziller, Joseph W.'

_publ_section_title
;
 Reactivity of the Substituted Butadienes, Isoprene and Myrcene, with
 Decamethylsamarocene
;
_journal_issue 26
_journal_name_full Organometallics
_journal_page_first 5648
_journal_paper_doi 10.1021/om010729w
_journal_volume 20
_journal_year 2001
_chemical_formula_sum 'C50 H76 Sm2'
_chemical_formula_weight 977.81
_chemical_name_systematic
; 
 ? 
;
_space_group_IT_number 15
_symmetry_cell_setting monoclinic
_symmetry_space_group_name_Hall '-C 2yc'
_symmetry_space_group_name_H-M 'C 1 2/c 1'
_atom_sites_solution_hydrogens difmap
_atom_sites_solution_primary direct
_atom_sites_solution_secondary difmap
_audit_creation_method SHELXTL
_cell_angle_alpha 90.00
_cell_angle_beta 99.6340(10)
_cell_angle_gamma 90.00
_cell_formula_units_Z 8
_cell_length_a 37.985(3)
_cell_length_b 10.0673(7)
_cell_length_c 24.5941(17)
_cell_measurement_temperature 163(2)
_cell_volume 9272.3(12)
_computing_cell_refinement 'Bruker SMART/SAINT'
_computing_data_collection 'Bruker SMART'
_computing_data_reduction 'Bruker SHELXTL'
_computing_molecular_graphics 'Bruker SHELXTL'
_computing_publication_material 'Bruker SHELXTL'
_computing_structure_refinement 'Bruker SHELXTL'
_computing_structure_solution 'Bruker SHELXTL'
_diffrn_ambient_temperature 163(2)
_diffrn_measured_fraction_theta_full 0.974
_diffrn_measured_fraction_theta_max 0.974
_diffrn_measurement_device_type 'CCD area detector'
_diffrn_measurement_method 'phi and omega scans'
_diffrn_radiation_monochromator graphite
_diffrn_radiation_source 'sealed tube'
_diffrn_radiation_type MoK\a
_diffrn_radiation_wavelength 0.71073
_diffrn_reflns_av_R_equivalents 0.0596
_diffrn_reflns_av_sigmaI/netI 0.0527
_diffrn_reflns_limit_h_max 49
_diffrn_reflns_limit_h_min -49
_diffrn_reflns_limit_k_max 12
_diffrn_reflns_limit_k_min -13
_diffrn_reflns_limit_l_max 32
_diffrn_reflns_limit_l_min -32
_diffrn_reflns_number 48632
_diffrn_reflns_theta_full 28.29
_diffrn_reflns_theta_max 28.29
_diffrn_reflns_theta_min 1.09
_exptl_absorpt_coefficient_mu 2.539
_exptl_absorpt_correction_T_max 0.7020
_exptl_absorpt_correction_T_min 0.6051
_exptl_absorpt_correction_type numerical
_exptl_absorpt_process_details 'Bruker SADABS'
_exptl_crystal_colour 'deep red'
_exptl_crystal_density_diffrn 1.401
_exptl_crystal_density_meas ?
_exptl_crystal_density_method 'not measured'
_exptl_crystal_description irregular
_exptl_crystal_F_000 4000
_exptl_crystal_size_max 0.22
_exptl_crystal_size_mid 0.18
_exptl_crystal_size_min 0.15
_refine_diff_density_max 1.371
_refine_diff_density_min -1.072
_refine_diff_density_rms 0.127
_refine_ls_extinction_method none
_refine_ls_goodness_of_fit_ref 1.028
_refine_ls_hydrogen_treatment refall
_refine_ls_matrix_type full
_refine_ls_number_parameters 773
_refine_ls_number_reflns 11227
_refine_ls_number_restraints 0
_refine_ls_restrained_S_all 1.028
_refine_ls_R_factor_all 0.0624
_refine_ls_R_factor_gt 0.0336
_refine_ls_shift/su_max 0.014
_refine_ls_shift/su_mean 0.000
_refine_ls_structure_factor_coef Fsqd
_refine_ls_weighting_details 'calc w=1/[\s^2^(Fo^2^)+(0.0279P)^2^+21.5187P] where P=(Fo^2^+2Fc^2^)/3'
_refine_ls_weighting_scheme calc
_refine_ls_wR_factor_gt 0.0681
_refine_ls_wR_factor_ref 0.0806
_reflns_number_gt 7967
_reflns_number_total 11227
_reflns_threshold_expression >2sigma(I)
_cod_data_source_file om010729w.cif
_cod_data_source_block dg26
_cod_depositor_comments
;
The following automatic conversions were performed:

'_symmetry_cell_setting' value 'Monoclinic' changed to 'monoclinic'
according to /home/saulius/struct/CIF-dictionaries/cif_core.dic
dictionary named 'cif_core.dic' version 2.4.2 from 2011-04-26.

Automatic conversion script
Id: cif_fix_values 1715 2011-07-08 13:25:40Z adriana 

The following automatic conversions were performed:

'_exptl_crystal_density_meas' value 'none' was changed to '?' - the
value is perceived as not measured.

Automatic conversion script
Id: cif_fix_values 3008 2015-01-20 13:52:24Z robertas 
;
_cod_original_cell_volume 9272.2(11)
_cod_original_sg_symbol_H-M C2/c
_cod_database_code 4077443

loop_
_symmetry_equiv_pos_as_xyz
'x, y, z'
'-x, y, -z+1/2'
'x+1/2, y+1/2, z'
'-x+1/2, y+1/2, -z+1/2'
'-x, -y, -z'
'x, -y, z-1/2'
'-x+1/2, -y+1/2, -z'
'x+1/2, -y+1/2, z-1/2'

loop_
_atom_site_label
_atom_site_type_symbol
_atom_site_fract_x
_atom_site_fract_y
_atom_site_fract_z
_atom_site_U_iso_or_equiv
_atom_site_adp_type
_atom_site_occupancy
_atom_site_symmetry_multiplicity
_atom_site_calc_flag
Sm1 Sm 0.090042(5) 1.706365(18) 0.112097(7) 0.02039(6) Uani 1 1 d
Sm2 Sm 0.144935(5) 1.787614(18) -0.061549(7) 0.02046(6) Uani 1 1 d
C1 C 0.03821(10) 1.6087(4) 0.03142(16) 0.0275(9) Uani 1 1 d
C2 C 0.02115(10) 1.7012(4) 0.06135(16) 0.0277(9) Uani 1 1 d
C3 C 0.02029(10) 1.6476(4) 0.11459(16) 0.0282(9) Uani 1 1 d
C4 C 0.03799(10) 1.5233(4) 0.11793(16) 0.0273(9) Uani 1 1 d
C5 C 0.04918(10) 1.4996(4) 0.06660(16) 0.0257(8) Uani 1 1 d
C6 C 0.03953(13) 1.6145(5) -0.02924(17) 0.0344(10) Uani 1 1 d
C7 C 0.00594(16) 1.8348(5) 0.0403(3) 0.0438(12) Uani 1 1 d
C8 C -0.00248(14) 1.6991(6) 0.1542(2) 0.0438(12) Uani 1 1 d
C9 C 0.03967(16) 1.4222(5) 0.1630(2) 0.0429(12) Uani 1 1 d
C10 C 0.06565(15) 1.3725(5) 0.0506(2) 0.0389(11) Uani 1 1 d
C11 C 0.14277(11) 1.8340(4) 0.18211(15) 0.0286(9) Uani 1 1 d
C12 C 0.11536(11) 1.9284(4) 0.16865(15) 0.0266(9) Uani 1 1 d
C13 C 0.08561(11) 1.8886(4) 0.19279(15) 0.0272(9) Uani 1 1 d
C14 C 0.09502(11) 1.7671(4) 0.22133(15) 0.0288(9) Uani 1 1 d
C15 C 0.12983(11) 1.7333(4) 0.21481(15) 0.0286(9) Uani 1 1 d
C16 C 0.18029(14) 1.8470(6) 0.1714(2) 0.0437(12) Uani 1 1 d
C17 C 0.11802(19) 2.0599(5) 0.1408(2) 0.0442(13) Uani 1 1 d
C18 C 0.05290(14) 1.9729(5) 0.1936(2) 0.0422(12) Uani 1 1 d
C19 C 0.07451(17) 1.6956(6) 0.2595(2) 0.0451(13) Uani 1 1 d
C20 C 0.15073(18) 1.6191(6) 0.2435(2) 0.0473(13) Uani 1 1 d
C21 C 0.16049(12) 2.0530(4) -0.03185(16) 0.0328(10) Uani 1 1 d
C22 C 0.12409(12) 2.0498(4) -0.05471(17) 0.0321(10) Uani 1 1 d
C23 C 0.12084(11) 2.0233(4) -0.11150(17) 0.0291(9) Uani 1 1 d
C24 C 0.15566(11) 2.0113(4) -0.12435(16) 0.0277(9) Uani 1 1 d
C25 C 0.18029(11) 2.0258(4) -0.07423(17) 0.0295(9) Uani 1 1 d
C26 C 0.1768(2) 2.1001(5) 0.0246(2) 0.0522(16) Uani 1 1 d
C27 C 0.09359(17) 2.0912(5) -0.0267(3) 0.0514(15) Uani 1 1 d
C28 C 0.08572(14) 2.0237(6) -0.1512(2) 0.0450(12) Uani 1 1 d
C29 C 0.16612(15) 2.0250(5) -0.1802(2) 0.0392(11) Uani 1 1 d
C30 C 0.22007(14) 2.0315(6) -0.0706(3) 0.0470(13) Uani 1 1 d
C31 C 0.13107(12) 1.5289(4) -0.10145(16) 0.0317(10) Uani 1 1 d
C32 C 0.16774(12) 1.5499(4) -0.10183(16) 0.0324(10) Uani 1 1 d
C33 C 0.17112(12) 1.6471(4) -0.14282(17) 0.0353(10) Uani 1 1 d
C34 C 0.13611(13) 1.6840(4) -0.16757(16) 0.0322(10) Uani 1 1 d
C35 C 0.11132(11) 1.6148(4) -0.14133(15) 0.0299(9) Uani 1 1 d
C36 C 0.11532(17) 1.4137(4) -0.0749(2) 0.0407(12) Uani 1 1 d
C37 C 0.19844(18) 1.4683(6) -0.0727(2) 0.0502(15) Uani 1 1 d
C38 C 0.20567(17) 1.6863(6) -0.1595(3) 0.0540(15) Uani 1 1 d
C39 C 0.12545(18) 1.7543(5) -0.22227(19) 0.0428(12) Uani 1 1 d
C40 C 0.07151(14) 1.6195(6) -0.1592(2) 0.0422(12) Uani 1 1 d
C41 C 0.10794(11) 1.8001(4) 0.02528(16) 0.0224(8) Uani 1 1 d
C42 C 0.12673(10) 1.6713(4) 0.02949(14) 0.0203(8) Uani 1 1 d
C43 C 0.16376(10) 1.6515(4) 0.03849(14) 0.0235(8) Uani 1 1 d
C44 C 0.18896(12) 1.7484(5) 0.03168(18) 0.0316(10) Uani 1 1 d
C45 C 0.17663(12) 1.5130(4) 0.05560(16) 0.0269(9) Uani 1 1 d
C46 C 0.17340(15) 1.4859(5) 0.11579(18) 0.0375(11) Uani 1 1 d
C47 C 0.18985(13) 1.3574(4) 0.13726(17) 0.0371(11) Uani 1 1 d
C48 C 0.21817(12) 1.3393(4) 0.17558(16) 0.0316(9) Uani 1 1 d
C49 C 0.2329(2) 1.2031(6) 0.1901(3) 0.0561(15) Uani 1 1 d
C50 C 0.23828(15) 1.4491(6) 0.2072(2) 0.0445(12) Uani 1 1 d
H6A H 0.0609(12) 1.608(4) -0.0386(17) 0.035(13) Uiso 1 1 d
H6B H 0.0291(14) 1.697(5) -0.045(2) 0.059(16) Uiso 1 1 d
H6C H 0.0256(13) 1.544(5) -0.0499(19) 0.052(14) Uiso 1 1 d
H7A H -0.0042(18) 1.872(7) 0.071(3) 0.11(3) Uiso 1 1 d
H7B H -0.0144(17) 1.832(6) 0.013(3) 0.09(2) Uiso 1 1 d
H7C H 0.022(2) 1.885(7) 0.028(3) 0.12(3) Uiso 1 1 d
H8A H -0.0018(16) 1.798(6) 0.156(3) 0.09(2) Uiso 1 1 d
H8B H 0.0030(14) 1.663(5) 0.190(2) 0.066(18) Uiso 1 1 d
H8C H -0.0248(14) 1.674(4) 0.1441(19) 0.044(14) Uiso 1 1 d
H9A H 0.0297(15) 1.453(5) 0.197(2) 0.077(18) Uiso 1 1 d
H9B H 0.0625(15) 1.384(5) 0.174(2) 0.072(19) Uiso 1 1 d
H9C H 0.0237(13) 1.348(5) 0.150(2) 0.056(15) Uiso 1 1 d
H10A H 0.0619(15) 1.372(6) 0.017(3) 0.08(2) Uiso 1 1 d
H10B H 0.0538(16) 1.297(6) 0.062(2) 0.074(19) Uiso 1 1 d
H10C H 0.0883(15) 1.347(5) 0.068(2) 0.066(17) Uiso 1 1 d
H16A H 0.196(2) 1.773(8) 0.188(3) 0.12(3) Uiso 1 1 d
H16B H 0.1894(13) 1.912(5) 0.189(2) 0.054(16) Uiso 1 1 d
H16C H 0.181(2) 1.845(8) 0.137(4) 0.14(3) Uiso 1 1 d
H17A H 0.1394(15) 2.062(5) 0.125(2) 0.068(18) Uiso 1 1 d
H17B H 0.1204(16) 2.131(7) 0.167(3) 0.09(2) Uiso 1 1 d
H17C H 0.1021(17) 2.080(6) 0.114(3) 0.09(2) Uiso 1 1 d
H18A H 0.0363(13) 1.937(5) 0.219(2) 0.062(16) Uiso 1 1 d
H18B H 0.0390(12) 1.991(4) 0.1601(19) 0.040(13) Uiso 1 1 d
H18C H 0.0593(13) 2.061(5) 0.208(2) 0.059(15) Uiso 1 1 d
H19A H 0.0538(14) 1.732(5) 0.260(2) 0.042(15) Uiso 1 1 d
H19B H 0.0862(13) 1.701(4) 0.297(2) 0.051(14) Uiso 1 1 d
H19C H 0.0690(11) 1.602(4) 0.2502(17) 0.034(12) Uiso 1 1 d
H20A H 0.1753(19) 1.618(7) 0.238(3) 0.11(3) Uiso 1 1 d
H20B H 0.1432(13) 1.540(5) 0.231(2) 0.053(15) Uiso 1 1 d
H20C H 0.1511(12) 1.618(4) 0.277(2) 0.039(13) Uiso 1 1 d
H26A H 0.1664(16) 2.077(6) 0.050(3) 0.08(2) Uiso 1 1 d
H26B H 0.1805(15) 2.191(6) 0.024(2) 0.069(17) Uiso 1 1 d
H26C H 0.2002(15) 2.065(6) 0.035(2) 0.07(2) Uiso 1 1 d
H27A H 0.0979(15) 2.099(5) 0.014(3) 0.077(19) Uiso 1 1 d
H27B H 0.0734(13) 2.029(5) -0.029(2) 0.052(15) Uiso 1 1 d
H27C H 0.0823(10) 2.168(4) -0.0451(16) 0.025(10) Uiso 1 1 d
H28A H 0.0899(13) 2.035(5) -0.186(2) 0.051(15) Uiso 1 1 d
H28B H 0.0705(12) 2.105(5) -0.1443(18) 0.047(13) Uiso 1 1 d
H28C H 0.0715(14) 1.949(6) -0.149(2) 0.070(18) Uiso 1 1 d
H29A H 0.1823(11) 1.960(4) -0.1883(17) 0.033(12) Uiso 1 1 d
H29B H 0.1797(11) 2.115(5) -0.1817(17) 0.043(12) Uiso 1 1 d
H29C H 0.1466(15) 2.025(5) -0.209(2) 0.070(18) Uiso 1 1 d
H30A H 0.2291(17) 1.979(6) -0.098(3) 0.10(2) Uiso 1 1 d
H30B H 0.2310(13) 2.011(5) -0.037(2) 0.056(16) Uiso 1 1 d
H30C H 0.2261(15) 2.122(6) -0.074(2) 0.081(19) Uiso 1 1 d
H36A H 0.087(2) 1.413(7) -0.079(3) 0.12(3) Uiso 1 1 d
H36B H 0.1213(12) 1.409(5) -0.037(2) 0.050(14) Uiso 1 1 d
H36C H 0.1206(16) 1.334(6) -0.086(3) 0.09(2) Uiso 1 1 d
H37A H 0.2162(14) 1.521(5) -0.058(2) 0.056(19) Uiso 1 1 d
H37B H 0.2077(11) 1.418(4) -0.0953(18) 0.035(12) Uiso 1 1 d
H37C H 0.1906(14) 1.407(5) -0.051(2) 0.059(17) Uiso 1 1 d
H38A H 0.2202(15) 1.615(6) -0.165(2) 0.074(18) Uiso 1 1 d
H38B H 0.2194(18) 1.743(7) -0.135(3) 0.10(3) Uiso 1 1 d
H38C H 0.2057(15) 1.733(5) -0.192(2) 0.068(17) Uiso 1 1 d
H39A H 0.1441(14) 1.780(5) -0.236(2) 0.045(15) Uiso 1 1 d
H39B H 0.1104(13) 1.824(5) -0.225(2) 0.052(16) Uiso 1 1 d
H39C H 0.1120(14) 1.691(5) -0.247(2) 0.061(16) Uiso 1 1 d
H40A H 0.0607(14) 1.555(5) -0.148(2) 0.057(17) Uiso 1 1 d
H40B H 0.0651(14) 1.592(5) -0.201(3) 0.080(18) Uiso 1 1 d
H40C H 0.0573(16) 1.704(6) -0.148(2) 0.080(19) Uiso 1 1 d
H41A H 0.0882(13) 1.812(4) -0.001(2) 0.047(14) Uiso 1 1 d
H41B H 0.1228(9) 1.879(4) 0.0359(14) 0.017(9) Uiso 1 1 d
H42 H 0.1124(10) 1.589(4) 0.0265(16) 0.031(11) Uiso 1 1 d
H44A H 0.1831(10) 1.837(4) 0.0364(15) 0.021(10) Uiso 1 1 d
H44B H 0.2123(14) 1.729(5) 0.039(2) 0.054(15) Uiso 1 1 d
H45A H 0.1627(11) 1.449(4) 0.0343(17) 0.030(11) Uiso 1 1 d
H45B H 0.2000(11) 1.503(4) 0.0529(15) 0.023(11) Uiso 1 1 d
H46A H 0.1838(11) 1.554(4) 0.1334(17) 0.034(12) Uiso 1 1 d
H46B H 0.1483(12) 1.479(4) 0.1209(17) 0.033(12) Uiso 1 1 d
H47 H 0.1781(13) 1.283(5) 0.121(2) 0.054(15) Uiso 1 1 d
H49A H 0.2186(13) 1.140(5) 0.170(2) 0.048(15) Uiso 1 1 d
H49B H 0.2343(15) 1.184(5) 0.227(3) 0.070(18) Uiso 1 1 d
H49C H 0.2590(18) 1.196(6) 0.189(3) 0.08(2) Uiso 1 1 d
H50A H 0.2325(13) 1.443(5) 0.240(2) 0.046(15) Uiso 1 1 d
H50B H 0.2343(15) 1.534(6) 0.190(2) 0.08(2) Uiso 1 1 d
H50C H 0.2632(17) 1.442(6) 0.211(2) 0.09(2) Uiso 1 1 d

loop_
_atom_site_aniso_label
_atom_site_aniso_U_11
_atom_site_aniso_U_22
_atom_site_aniso_U_33
_atom_site_aniso_U_23
_atom_site_aniso_U_13
_atom_site_aniso_U_12
Sm1 0.02202(11) 0.02255(10) 0.01673(10) -0.00277(7) 0.00363(7) -0.00327(8)
Sm2 0.02474(11) 0.01984(10) 0.01726(10) 0.00149(7) 0.00487(8) 0.00273(8)
C1 0.022(2) 0.034(2) 0.026(2) -0.0043(16) 0.0003(16) -0.0059(17)
C2 0.021(2) 0.031(2) 0.029(2) -0.0007(17) -0.0003(16) -0.0025(17)
C3 0.022(2) 0.036(2) 0.028(2) -0.0077(17) 0.0077(16) -0.0056(17)
C4 0.026(2) 0.028(2) 0.026(2) -0.0022(16) 0.0018(16) -0.0101(17)
C5 0.021(2) 0.0241(19) 0.031(2) -0.0045(16) 0.0001(16) -0.0074(16)
C6 0.030(3) 0.046(3) 0.025(2) -0.002(2) 0.0007(19) -0.009(2)
C7 0.036(3) 0.037(3) 0.055(3) 0.003(2) -0.004(3) 0.008(2)
C8 0.030(3) 0.056(3) 0.048(3) -0.017(3) 0.015(2) -0.010(3)
C9 0.053(3) 0.040(3) 0.036(3) 0.009(2) 0.008(2) -0.015(3)
C10 0.043(3) 0.029(2) 0.044(3) -0.005(2) 0.004(2) -0.001(2)
C11 0.031(2) 0.036(2) 0.0178(19) -0.0103(16) 0.0036(16) -0.0085(18)
C12 0.036(2) 0.026(2) 0.0186(19) -0.0040(15) 0.0057(17) -0.0067(17)
C13 0.034(2) 0.026(2) 0.0217(19) -0.0077(15) 0.0032(17) -0.0003(17)
C14 0.039(2) 0.031(2) 0.0175(19) -0.0044(15) 0.0064(17) -0.0083(18)
C15 0.042(3) 0.028(2) 0.0144(18) -0.0038(15) 0.0006(17) -0.0032(18)
C16 0.035(3) 0.054(3) 0.042(3) -0.017(3) 0.007(2) -0.012(3)
C17 0.076(4) 0.028(2) 0.030(3) -0.002(2) 0.013(3) -0.010(3)
C18 0.046(3) 0.039(3) 0.042(3) -0.013(2) 0.007(2) 0.005(2)
C19 0.064(4) 0.047(3) 0.029(3) -0.006(2) 0.020(3) -0.017(3)
C20 0.065(4) 0.042(3) 0.029(3) -0.002(2) -0.009(3) 0.007(3)
C21 0.051(3) 0.024(2) 0.026(2) -0.0015(16) 0.0127(19) -0.0058(19)
C22 0.041(3) 0.022(2) 0.038(2) 0.0066(17) 0.020(2) 0.0062(18)
C23 0.035(2) 0.0201(19) 0.033(2) 0.0107(16) 0.0070(18) 0.0070(17)
C24 0.036(2) 0.0229(19) 0.026(2) 0.0067(15) 0.0089(17) 0.0038(17)
C25 0.032(2) 0.026(2) 0.032(2) 0.0046(17) 0.0071(18) -0.0045(17)
C26 0.093(5) 0.031(3) 0.032(3) -0.005(2) 0.012(3) -0.018(3)
C27 0.073(4) 0.031(3) 0.062(4) 0.016(2) 0.043(3) 0.021(3)
C28 0.036(3) 0.044(3) 0.053(3) 0.019(2) 0.000(2) 0.008(2)
C29 0.044(3) 0.042(3) 0.034(3) 0.009(2) 0.012(2) 0.001(2)
C30 0.032(3) 0.061(4) 0.046(3) 0.009(3) 0.002(2) -0.012(3)
C31 0.055(3) 0.0189(19) 0.023(2) -0.0032(15) 0.0098(19) 0.0030(19)
C32 0.051(3) 0.028(2) 0.0196(19) 0.0005(16) 0.0092(18) 0.015(2)
C33 0.048(3) 0.032(2) 0.029(2) -0.0014(18) 0.017(2) 0.009(2)
C34 0.054(3) 0.024(2) 0.0182(19) -0.0022(15) 0.0070(19) 0.0068(19)
C35 0.045(3) 0.024(2) 0.0194(19) -0.0053(15) 0.0027(17) 0.0012(18)
C36 0.070(4) 0.023(2) 0.030(3) -0.0021(18) 0.009(2) -0.004(2)
C37 0.067(4) 0.049(3) 0.040(3) 0.007(3) 0.026(3) 0.030(3)
C38 0.062(4) 0.056(4) 0.053(4) 0.010(3) 0.036(3) 0.016(3)
C39 0.068(4) 0.037(3) 0.024(2) 0.005(2) 0.006(2) 0.002(3)
C40 0.052(3) 0.039(3) 0.032(3) -0.007(2) -0.002(2) -0.007(3)
C41 0.021(2) 0.0230(19) 0.0231(19) 0.0013(15) 0.0030(15) 0.0007(17)
C42 0.024(2) 0.0219(18) 0.0150(17) -0.0003(14) 0.0037(14) -0.0002(15)
C43 0.025(2) 0.028(2) 0.0159(18) -0.0008(15) -0.0003(15) 0.0040(16)
C44 0.025(2) 0.038(2) 0.030(2) 0.0072(18) -0.0013(18) 0.0024(19)
C45 0.026(2) 0.028(2) 0.025(2) 0.0024(16) -0.0014(17) 0.0064(18)
C46 0.056(3) 0.030(2) 0.024(2) 0.0027(18) -0.001(2) 0.004(2)
C47 0.059(3) 0.022(2) 0.027(2) -0.0019(17) -0.002(2) -0.002(2)
C48 0.041(3) 0.032(2) 0.023(2) 0.0046(17) 0.0077(18) 0.0007(19)
C49 0.073(5) 0.047(3) 0.045(3) 0.012(3) 0.001(3) 0.022(3)
C50 0.039(3) 0.054(3) 0.039(3) 0.003(2) 0.004(2) -0.008(2)

loop_
_atom_type_symbol
_atom_type_description
_atom_type_scat_dispersion_real
_atom_type_scat_dispersion_imag
_atom_type_scat_source
C C 0.0033 0.0016 'International Tables Vol C Tables 4.2.6.8 and 6.1.1.4'
H H 0.0000 0.0000 'International Tables Vol C Tables 4.2.6.8 and 6.1.1.4'
Sm Sm -0.1638 3.4418 'International Tables Vol C Tables 4.2.6.8 and 6.1.1.4'

loop_
_geom_angle_atom_site_label_1
_geom_angle_atom_site_label_2
_geom_angle_atom_site_label_3
_geom_angle
Cnt1 Sm1 C41 103.3
Cnt1 Sm1 C42 103.0
Cnt2 Sm1 C41 114.1
Cnt2 Sm1 C42 122.9
Cnt1 Sm1 Cnt2 134.2
Cnt3 Sm1 C41 97.9
Cnt3 Sm1 C42 126.4
Cnt3 Sm1 C43 128.3
Cnt3 Sm1 C44 104.8
Cnt4 Sm1 C41 127.4
Cnt4 Sm1 C42 105.4
Cnt4 Sm1 C43 102.3
Cnt4 Sm1 C44 115.0
Cnt3 Sm1 Cnt4 126.8
C41 Sm1 C42 32.79(11)
C41 Sm1 C2 89.63(12)
C42 Sm1 C2 103.54(12)
C41 Sm1 C12 90.18(12)
C42 Sm1 C12 108.19(12)
C2 Sm1 C12 118.90(12)
C41 Sm1 C5 98.83(12)
C42 Sm1 C5 85.45(12)
C2 Sm1 C5 49.81(12)
C12 Sm1 C5 165.08(12)
C41 Sm1 C4 126.64(12)
C42 Sm1 C4 115.22(12)
C2 Sm1 C4 49.96(12)
C12 Sm1 C4 136.57(12)
C5 Sm1 C4 30.18(12)
C41 Sm1 C3 119.97(12)
C42 Sm1 C3 128.39(11)
C2 Sm1 C3 30.35(12)
C12 Sm1 C3 115.37(12)
C5 Sm1 C3 49.74(12)
C4 Sm1 C3 30.13(12)
C41 Sm1 C13 114.92(12)
C42 Sm1 C13 138.18(12)
C2 Sm1 C13 100.12(12)
C12 Sm1 C13 30.20(11)
C5 Sm1 C13 135.45(12)
C4 Sm1 C13 106.44(12)
C3 Sm1 C13 87.19(12)
C41 Sm1 C14 139.71(12)
C42 Sm1 C14 144.93(12)
C2 Sm1 C14 111.13(13)
C12 Sm1 C14 49.68(11)
C5 Sm1 C14 121.10(12)
C4 Sm1 C14 91.79(12)
C3 Sm1 C14 86.22(12)
C13 Sm1 C14 30.27(11)
C41 Sm1 C15 123.95(13)
C42 Sm1 C15 115.97(12)
C2 Sm1 C15 140.49(13)
C12 Sm1 C15 49.65(11)
C5 Sm1 C15 130.17(12)
C4 Sm1 C15 108.21(12)
C3 Sm1 C15 112.97(12)
C13 Sm1 C15 49.66(12)
C14 Sm1 C15 29.71(12)
C41 Sm1 C11 94.84(12)
C42 Sm1 C11 96.92(12)
C2 Sm1 C11 148.21(12)
C12 Sm1 C11 29.91(12)
C5 Sm1 C11 157.73(12)
C4 Sm1 C11 138.29(12)
C3 Sm1 C11 134.46(12)
C13 Sm1 C11 49.74(12)
C14 Sm1 C11 49.63(12)
C15 Sm1 C11 30.37(12)
C41 Sm1 C1 77.53(12)
C42 Sm1 C1 78.73(12)
C2 Sm1 C1 30.07(11)
C12 Sm1 C1 144.72(12)
C5 Sm1 C1 30.09(11)
C4 Sm1 C1 49.75(12)
C3 Sm1 C1 49.72(11)
C13 Sm1 C1 130.19(12)
C14 Sm1 C1 135.85(12)
C15 Sm1 C1 157.93(12)
C11 Sm1 C1 171.51(12)
C44 Sm2 C42 55.22(13)
C44 Sm2 C41 70.30(13)
C42 Sm2 C41 31.30(11)
C44 Sm2 C23 129.22(13)
C42 Sm2 C23 128.81(12)
C41 Sm2 C23 97.60(12)
C44 Sm2 C33 107.46(14)
C42 Sm2 C33 123.18(12)
C41 Sm2 C33 151.31(12)
C23 Sm2 C33 104.53(12)
C44 Sm2 C22 103.67(14)
C42 Sm2 C22 104.23(11)
C41 Sm2 C22 73.78(11)
C23 Sm2 C22 29.50(12)
C33 Sm2 C22 132.26(12)
C44 Sm2 C35 132.34(13)
C42 Sm2 C35 99.35(11)
C41 Sm2 C35 110.12(12)
C23 Sm2 C35 98.38(12)
C33 Sm2 C35 49.13(13)
C22 Sm2 C35 122.64(12)
C44 Sm2 C34 136.16(14)
C42 Sm2 C34 127.22(12)
C41 Sm2 C34 138.57(13)
C23 Sm2 C34 85.75(12)
C33 Sm2 C34 29.61(13)
C22 Sm2 C34 115.12(12)
C35 Sm2 C34 29.49(12)
C44 Sm2 C32 89.49(13)
C42 Sm2 C32 93.45(11)
C41 Sm2 C32 123.08(12)
C23 Sm2 C32 132.95(12)
C33 Sm2 C32 29.78(12)
C22 Sm2 C32 161.90(12)
C35 Sm2 C32 48.82(12)
C34 Sm2 C32 48.58(11)
C44 Sm2 C25 88.78(13)
C42 Sm2 C25 130.98(11)
C41 Sm2 C25 111.45(12)
C23 Sm2 C25 48.76(12)
C33 Sm2 C25 96.93(13)
C22 Sm2 C25 48.37(12)
C35 Sm2 C25 129.35(12)
C34 Sm2 C25 101.69(12)
C32 Sm2 C25 120.98(13)
C44 Sm2 C24 118.13(13)
C42 Sm2 C24 151.90(11)
C41 Sm2 C24 122.18(11)
C23 Sm2 C24 29.51(11)
C33 Sm2 C24 84.81(12)
C22 Sm2 C24 48.40(11)
C35 Sm2 C24 101.94(12)
C34 Sm2 C24 77.87(12)
C32 Sm2 C24 114.37(12)
C25 Sm2 C24 29.53(11)
C44 Sm2 C31 102.75(13)
C42 Sm2 C31 80.17(11)
C41 Sm2 C31 102.94(12)
C23 Sm2 C31 127.96(12)
C33 Sm2 C31 48.76(13)
C22 Sm2 C31 150.28(13)
C35 Sm2 C31 29.60(11)
C34 Sm2 C31 48.37(11)
C32 Sm2 C31 29.25(12)
C25 Sm2 C31 145.61(12)
C24 Sm2 C31 126.22(11)
C44 Sm2 C43 29.57(12)
C42 Sm2 C43 29.36(11)
C41 Sm2 C43 55.17(11)
C23 Sm2 C43 146.00(11)
C33 Sm2 C43 108.33(12)
C22 Sm2 C43 116.51(11)
C35 Sm2 C43 109.53(11)
C34 Sm2 C43 127.86(11)
C32 Sm2 C43 80.97(11)
C25 Sm2 C43 117.48(11)
C24 Sm2 C43 147.00(11)
C31 Sm2 C43 81.85(11)
C44 Sm2 C21 80.82(13)
C42 Sm2 C21 105.50(11)
C41 Sm2 C21 82.36(12)
C23 Sm2 C21 48.42(12)
C33 Sm2 C21 126.11(13)
C22 Sm2 C21 29.15(12)
C35 Sm2 C21 146.57(12)
C34 Sm2 C21 126.11(11)
C32 Sm2 C21 147.85(13)
C25 Sm2 C21 29.18(12)
C24 Sm2 C21 48.24(11)
C31 Sm2 C21 174.33(12)
C43 Sm2 C21 103.02(11)
C2 C1 C5 107.9(3)
C2 C1 C6 126.0(4)
C5 C1 C6 125.6(4)
C2 C1 Sm1 73.8(2)
C5 C1 Sm1 74.5(2)
C6 C1 Sm1 124.6(3)
C1 C2 C3 108.2(3)
C1 C2 C7 126.1(4)
C3 C2 C7 125.7(4)
C1 C2 Sm1 76.1(2)
C3 C2 Sm1 75.6(2)
C7 C2 Sm1 115.0(3)
C4 C3 C2 107.8(3)
C4 C3 C8 126.0(4)
C2 C3 C8 124.8(4)
C4 C3 Sm1 74.9(2)
C2 C3 Sm1 74.0(2)
C8 C3 Sm1 127.4(3)
C3 C4 C5 107.9(3)
C3 C4 C9 127.2(4)
C5 C4 C9 124.2(4)
C3 C4 Sm1 75.0(2)
C5 C4 Sm1 74.8(2)
C9 C4 Sm1 123.9(3)
C1 C5 C4 108.2(3)
C1 C5 C10 126.3(4)
C4 C5 C10 125.1(4)
C1 C5 Sm1 75.4(2)
C4 C5 Sm1 75.0(2)
C10 C5 Sm1 121.6(3)
C12 C11 C15 107.5(4)
C12 C11 C16 126.0(4)
C15 C11 C16 126.0(4)
C12 C11 Sm1 74.6(2)
C15 C11 Sm1 74.7(2)
C16 C11 Sm1 123.3(3)
C11 C12 C13 108.7(3)
C11 C12 C17 126.8(4)
C13 C12 C17 124.0(4)
C11 C12 Sm1 75.5(2)
C13 C12 Sm1 75.2(2)
C17 C12 Sm1 122.4(3)
C12 C13 C14 107.2(3)
C12 C13 C18 124.2(4)
C14 C13 C18 128.0(4)
C12 C13 Sm1 74.6(2)
C14 C13 Sm1 75.0(2)
C18 C13 Sm1 122.7(3)
C15 C14 C13 108.4(4)
C15 C14 C19 123.6(4)
C13 C14 C19 127.3(4)
C15 C14 Sm1 75.2(2)
C13 C14 Sm1 74.8(2)
C19 C14 Sm1 123.3(3)
C14 C15 C11 108.1(4)
C14 C15 C20 124.5(4)
C11 C15 C20 126.9(4)
C14 C15 Sm1 75.1(2)
C11 C15 Sm1 74.9(2)
C20 C15 Sm1 121.7(3)
C22 C21 C25 108.1(4)
C22 C21 C26 127.2(5)
C25 C21 C26 123.9(5)
C22 C21 Sm2 74.0(2)
C25 C21 Sm2 74.8(2)
C26 C21 Sm2 125.4(3)
C21 C22 C23 108.6(4)
C21 C22 C27 126.4(4)
C23 C22 C27 124.2(4)
C21 C22 Sm2 76.9(2)
C23 C22 Sm2 74.8(2)
C27 C22 Sm2 122.8(3)
C22 C23 C24 107.9(4)
C22 C23 C28 124.1(4)
C24 C23 C28 127.7(4)
C22 C23 Sm2 75.7(2)
C24 C23 Sm2 76.9(2)
C28 C23 Sm2 118.7(3)
C23 C24 C25 107.5(4)
C23 C24 C29 126.7(4)
C25 C24 C29 123.2(4)
C23 C24 Sm2 73.6(2)
C25 C24 Sm2 75.0(2)
C29 C24 Sm2 131.7(3)
C21 C25 C24 107.8(4)
C21 C25 C30 127.2(4)
C24 C25 C30 124.4(4)
C21 C25 Sm2 76.0(2)
C24 C25 Sm2 75.5(2)
C30 C25 Sm2 121.7(3)
C32 C31 C35 108.1(4)
C32 C31 C36 125.7(4)
C35 C31 C36 124.5(4)
C32 C31 Sm2 74.6(2)
C35 C31 Sm2 73.9(2)
C36 C31 Sm2 129.0(3)
C31 C32 C33 108.3(4)
C31 C32 C37 127.0(4)
C33 C32 C37 123.8(4)
C31 C32 Sm2 76.1(2)
C33 C32 Sm2 74.4(2)
C37 C32 Sm2 124.2(3)
C34 C33 C32 107.1(4)
C34 C33 C38 128.2(4)
C32 C33 C38 124.3(4)
C34 C33 Sm2 75.6(2)
C32 C33 Sm2 75.8(2)
C38 C33 Sm2 120.2(3)
C35 C34 C33 108.9(3)
C35 C34 C39 122.5(4)
C33 C34 C39 126.6(4)
C35 C34 Sm2 75.0(2)
C33 C34 Sm2 74.8(2)
C39 C34 Sm2 129.1(3)
C34 C35 C31 107.5(4)
C34 C35 C40 124.5(4)
C31 C35 C40 127.5(4)
C34 C35 Sm2 75.5(2)
C31 C35 Sm2 76.5(2)
C40 C35 Sm2 120.6(3)
C42 C41 Sm1 78.9(2)
C42 C41 Sm2 73.1(2)
Sm1 C41 Sm2 152.06(16)
C43 C42 C41 126.7(4)
C43 C42 Sm1 122.4(2)
C41 C42 Sm1 68.3(2)
C43 C42 Sm2 78.7(2)
C41 C42 Sm2 75.6(2)
Sm1 C42 Sm2 143.79(15)
C44 C43 C42 124.8(4)
C44 C43 C45 118.8(4)
C42 C43 C45 116.4(3)
C44 C43 Sm2 68.4(2)
C42 C43 Sm2 71.9(2)
C45 C43 Sm2 135.9(2)
C43 C44 Sm2 82.0(2)
C43 C45 C46 111.1(3)
C47 C46 C45 113.6(4)
C48 C47 C46 127.9(4)
C47 C48 C50 123.9(4)
C47 C48 C49 121.5(4)
C50 C48 C49 114.6(5)

loop_
_geom_bond_atom_site_label_1
_geom_bond_atom_site_label_2
_geom_bond_distance
Sm1 C41 2.529(4)
Sm1 C42 2.672(4)
Sm1 C2 2.705(4)
Sm1 C12 2.722(4)
Sm1 C5 2.722(4)
Sm1 C4 2.724(4)
Sm1 C3 2.726(4)
Sm1 C13 2.728(4)
Sm1 C14 2.731(4)
Sm1 C15 2.731(4)
Sm1 C11 2.734(4)
Sm1 C1 2.734(4)
Sm1 Cnt1 2.441
Sm1 Cnt2 2.449
Sm2 C44 2.632(4)
Sm2 C42 2.717(4)
Sm2 C41 2.749(4)
Sm2 C23 2.757(4)
Sm2 C33 2.766(4)
Sm2 C22 2.769(4)
Sm2 C35 2.769(4)
Sm2 C34 2.776(4)
Sm2 C32 2.783(4)
Sm2 C25 2.792(4)
Sm2 C24 2.799(4)
Sm2 C31 2.802(4)
Sm2 C43 2.803(4)
Sm2 C21 2.806(4)
Sm2 Cnt3 2.512
Sm2 Cnt4 2.504
C1 C2 1.411(5)
C1 C5 1.416(5)
C1 C6 1.502(6)
C2 C3 1.422(5)
C2 C7 1.520(6)
C3 C4 1.417(6)
C3 C8 1.499(6)
C4 C5 1.418(6)
C4 C9 1.498(6)
C5 C10 1.506(6)
C11 C12 1.408(6)
C11 C15 1.431(6)
C11 C16 1.498(6)
C12 C13 1.420(5)
C12 C17 1.502(6)
C13 C14 1.425(5)
C13 C18 1.508(6)
C14 C15 1.400(6)
C14 C19 1.500(6)
C15 C20 1.504(6)
C21 C22 1.403(6)
C21 C25 1.410(6)
C21 C26 1.500(6)
C22 C23 1.407(6)
C22 C27 1.503(6)
C23 C24 1.415(6)
C23 C28 1.515(6)
C24 C25 1.425(5)
C24 C29 1.498(6)
C25 C30 1.500(6)
C31 C32 1.410(6)
C31 C35 1.424(5)
C31 C36 1.504(6)
C32 C33 1.426(6)
C32 C37 1.507(7)
C33 C34 1.416(6)
C33 C38 1.492(7)
C34 C35 1.411(6)
C34 C39 1.514(6)
C35 C40 1.503(7)
C41 C42 1.475(5)
C42 C43 1.401(5)
C43 C44 1.397(6)
C43 C45 1.513(5)
C45 C46 1.530(6)
C46 C47 1.494(6)
C47 C48 1.319(6)
C48 C50 1.487(7)
C48 C49 1.501(6)

loop_
_geom_torsion_atom_site_label_1
_geom_torsion_atom_site_label_2
_geom_torsion_atom_site_label_3
_geom_torsion_atom_site_label_4
_geom_torsion
C41 Sm1 C1 C2 -111.6(2)
C42 Sm1 C1 C2 -145.2(2)
C12 Sm1 C1 C2 -39.5(3)
C5 Sm1 C1 C2 114.3(3)
C4 Sm1 C1 C2 77.3(2)
C3 Sm1 C1 C2 37.5(2)
C13 Sm1 C1 C2 0.6(3)
C14 Sm1 C1 C2 41.7(3)
C15 Sm1 C1 C2 80.7(4)
C11 Sm1 C1 C2 -85.3(8)
C41 Sm1 C1 C5 134.0(2)
C42 Sm1 C1 C5 100.5(2)
C2 Sm1 C1 C5 -114.3(3)
C12 Sm1 C1 C5 -153.8(2)
C4 Sm1 C1 C5 -37.0(2)
C3 Sm1 C1 C5 -76.9(2)
C13 Sm1 C1 C5 -113.8(2)
C14 Sm1 C1 C5 -72.6(3)
C15 Sm1 C1 C5 -33.7(4)
C11 Sm1 C1 C5 160.3(7)
C41 Sm1 C1 C6 11.2(4)
C42 Sm1 C1 C6 -22.3(4)
C2 Sm1 C1 C6 122.9(5)
C12 Sm1 C1 C6 83.3(4)
C5 Sm1 C1 C6 -122.8(5)
C4 Sm1 C1 C6 -159.9(4)
C3 Sm1 C1 C6 160.3(4)
C13 Sm1 C1 C6 123.4(4)
C14 Sm1 C1 C6 164.6(3)
C15 Sm1 C1 C6 -156.5(4)
C11 Sm1 C1 C6 37.5(10)
C5 C1 C2 C3 -2.2(4)
C6 C1 C2 C3 169.2(4)
Sm1 C1 C2 C3 -69.5(3)
C5 C1 C2 C7 178.4(4)
C6 C1 C2 C7 -10.2(7)
Sm1 C1 C2 C7 111.1(4)
C5 C1 C2 Sm1 67.3(3)
C6 C1 C2 Sm1 -121.3(4)
C41 Sm1 C2 C1 65.2(2)
C42 Sm1 C2 C1 35.2(2)
C12 Sm1 C2 C1 155.2(2)
C5 Sm1 C2 C1 -36.7(2)
C4 Sm1 C2 C1 -76.5(2)
C3 Sm1 C2 C1 -113.3(3)
C13 Sm1 C2 C1 -179.6(2)
C14 Sm1 C2 C1 -150.2(2)
C15 Sm1 C2 C1 -144.4(2)
C11 Sm1 C2 C1 163.8(2)
C41 Sm1 C2 C3 178.5(2)
C42 Sm1 C2 C3 148.5(2)
C12 Sm1 C2 C3 -91.5(2)
C5 Sm1 C2 C3 76.6(2)
C4 Sm1 C2 C3 36.8(2)
C13 Sm1 C2 C3 -66.2(2)
C14 Sm1 C2 C3 -36.9(3)
C15 Sm1 C2 C3 -31.0(3)
C11 Sm1 C2 C3 -82.9(3)
C1 Sm1 C2 C3 113.3(3)
C41 Sm1 C2 C7 -58.4(4)
C42 Sm1 C2 C7 -88.4(4)
C12 Sm1 C2 C7 31.6(4)
C5 Sm1 C2 C7 -160.3(4)
C4 Sm1 C2 C7 159.9(4)
C3 Sm1 C2 C7 123.1(4)
C13 Sm1 C2 C7 56.8(4)
C14 Sm1 C2 C7 86.2(4)
C15 Sm1 C2 C7 92.0(4)
C11 Sm1 C2 C7 40.2(5)
C1 Sm1 C2 C7 -123.6(5)
C1 C2 C3 C4 1.9(4)
C7 C2 C3 C4 -178.6(4)
Sm1 C2 C3 C4 -67.9(3)
C1 C2 C3 C8 -165.4(4)
C7 C2 C3 C8 14.1(7)
Sm1 C2 C3 C8 124.8(4)
C1 C2 C3 Sm1 69.8(3)
C7 C2 C3 Sm1 -110.7(4)
C41 Sm1 C3 C4 112.2(2)
C42 Sm1 C3 C4 73.6(3)
C2 Sm1 C3 C4 114.0(3)
C12 Sm1 C3 C4 -141.6(2)
C5 Sm1 C3 C4 37.1(2)
C13 Sm1 C3 C4 -130.5(2)
C14 Sm1 C3 C4 -100.1(2)
C15 Sm1 C3 C4 -86.9(2)
C11 Sm1 C3 C4 -113.1(2)
C1 Sm1 C3 C4 76.9(2)
C41 Sm1 C3 C2 -1.7(3)
C42 Sm1 C3 C2 -40.4(3)
C12 Sm1 C3 C2 104.4(2)
C5 Sm1 C3 C2 -76.9(2)
C4 Sm1 C3 C2 -114.0(3)
C13 Sm1 C3 C2 115.6(2)
C14 Sm1 C3 C2 145.9(2)
C15 Sm1 C3 C2 159.1(2)
C11 Sm1 C3 C2 132.9(2)
C1 Sm1 C3 C2 -37.1(2)
C41 Sm1 C3 C8 -123.7(4)
C42 Sm1 C3 C8 -162.3(4)
C2 Sm1 C3 C8 -122.0(5)
C12 Sm1 C3 C8 -17.6(4)
C5 Sm1 C3 C8 161.2(5)
C4 Sm1 C3 C8 124.1(5)
C13 Sm1 C3 C8 -6.4(4)
C14 Sm1 C3 C8 23.9(4)
C15 Sm1 C3 C8 37.2(4)
C11 Sm1 C3 C8 11.0(5)
C1 Sm1 C3 C8 -159.0(5)
C2 C3 C4 C5 -0.9(4)
C8 C3 C4 C5 166.2(4)
Sm1 C3 C4 C5 -68.2(3)
C2 C3 C4 C9 -171.3(4)
C8 C3 C4 C9 -4.2(7)
Sm1 C3 C4 C9 121.4(4)
C2 C3 C4 Sm1 67.3(3)
C8 C3 C4 Sm1 -125.6(4)
C41 Sm1 C4 C3 -87.7(3)
C42 Sm1 C4 C3 -123.8(2)
C2 Sm1 C4 C3 -37.1(2)
C12 Sm1 C4 C3 54.7(3)
C5 Sm1 C4 C3 -113.7(3)
C13 Sm1 C4 C3 52.4(2)
C14 Sm1 C4 C3 79.3(2)
C15 Sm1 C4 C3 104.6(2)
C11 Sm1 C4 C3 99.4(3)
C1 Sm1 C4 C3 -76.8(2)
C41 Sm1 C4 C5 26.0(3)
C42 Sm1 C4 C5 -10.1(3)
C2 Sm1 C4 C5 76.6(2)
C12 Sm1 C4 C5 168.4(2)
C3 Sm1 C4 C5 113.7(3)
C13 Sm1 C4 C5 166.1(2)
C14 Sm1 C4 C5 -167.0(2)
C15 Sm1 C4 C5 -141.7(2)
C11 Sm1 C4 C5 -146.9(2)
C1 Sm1 C4 C5 36.9(2)
C41 Sm1 C4 C9 147.4(4)
C42 Sm1 C4 C9 111.2(4)
C2 Sm1 C4 C9 -162.1(4)
C12 Sm1 C4 C9 -70.3(4)
C5 Sm1 C4 C9 121.3(5)
C3 Sm1 C4 C9 -125.0(5)
C13 Sm1 C4 C9 -72.6(4)
C14 Sm1 C4 C9 -45.6(4)
C15 Sm1 C4 C9 -20.4(4)
C11 Sm1 C4 C9 -25.5(5)
C1 Sm1 C4 C9 158.3(4)
C2 C1 C5 C4 1.6(4)
C6 C1 C5 C4 -169.9(4)
Sm1 C1 C5 C4 68.4(3)
C2 C1 C5 C10 174.4(4)
C6 C1 C5 C10 2.9(7)
Sm1 C1 C5 C10 -118.7(4)
C2 C1 C5 Sm1 -66.9(3)
C6 C1 C5 Sm1 121.7(4)
C3 C4 C5 C1 -0.4(4)
C9 C4 C5 C1 170.4(4)
Sm1 C4 C5 C1 -68.7(3)
C3 C4 C5 C10 -173.3(4)
C9 C4 C5 C10 -2.6(7)
Sm1 C4 C5 C10 118.4(4)
C3 C4 C5 Sm1 68.3(3)
C9 C4 C5 Sm1 -120.9(4)
C41 Sm1 C5 C1 -45.3(2)
C42 Sm1 C5 C1 -75.3(2)
C2 Sm1 C5 C1 36.7(2)
C12 Sm1 C5 C1 81.2(5)
C4 Sm1 C5 C1 113.8(3)
C3 Sm1 C5 C1 76.8(2)
C13 Sm1 C5 C1 94.7(3)
C14 Sm1 C5 C1 129.1(2)
C15 Sm1 C5 C1 164.2(2)
C11 Sm1 C5 C1 -172.5(3)
C41 Sm1 C5 C4 -159.1(2)
C42 Sm1 C5 C4 170.9(2)
C2 Sm1 C5 C4 -77.1(3)
C12 Sm1 C5 C4 -32.6(6)
C3 Sm1 C5 C4 -37.0(2)
C13 Sm1 C5 C4 -19.2(3)
C14 Sm1 C5 C4 15.2(3)
C15 Sm1 C5 C4 50.3(3)
C11 Sm1 C5 C4 73.7(4)
C1 Sm1 C5 C4 -113.8(3)
C41 Sm1 C5 C10 78.6(4)
C42 Sm1 C5 C10 48.6(4)
C2 Sm1 C5 C10 160.6(4)
C12 Sm1 C5 C10 -154.8(4)
C4 Sm1 C5 C10 -122.2(5)
C3 Sm1 C5 C10 -159.3(4)
C13 Sm1 C5 C10 -141.4(3)
C14 Sm1 C5 C10 -107.0(4)
C15 Sm1 C5 C10 -71.9(4)
C11 Sm1 C5 C10 -48.6(5)
C1 Sm1 C5 C10 123.9(5)
C41 Sm1 C11 C12 81.9(2)
C42 Sm1 C11 C12 114.8(2)
C2 Sm1 C11 C12 -15.2(4)
C5 Sm1 C11 C12 -150.3(3)
C4 Sm1 C11 C12 -103.8(3)
C3 Sm1 C11 C12 -59.9(3)
C13 Sm1 C11 C12 -36.9(2)
C14 Sm1 C11 C12 -77.0(2)
C15 Sm1 C11 C12 -113.5(3)
C1 Sm1 C11 C12 56.2(9)
C41 Sm1 C11 C15 -164.6(2)
C42 Sm1 C11 C15 -131.7(2)
C2 Sm1 C11 C15 98.2(3)
C12 Sm1 C11 C15 113.5(3)
C5 Sm1 C11 C15 -36.8(4)
C4 Sm1 C11 C15 9.7(3)
C3 Sm1 C11 C15 53.6(3)
C13 Sm1 C11 C15 76.5(3)
C14 Sm1 C11 C15 36.5(2)
C1 Sm1 C11 C15 169.6(7)
C41 Sm1 C11 C16 -41.3(4)
C42 Sm1 C11 C16 -8.4(4)
C2 Sm1 C11 C16 -138.5(4)
C12 Sm1 C11 C16 -123.2(5)
C5 Sm1 C11 C16 86.5(5)
C4 Sm1 C11 C16 133.0(4)
C3 Sm1 C11 C16 176.9(4)
C13 Sm1 C11 C16 -160.2(4)
C14 Sm1 C11 C16 159.8(5)
C15 Sm1 C11 C16 123.3(5)
C1 Sm1 C11 C16 -67.1(10)
C15 C11 C12 C13 0.4(4)
C16 C11 C12 C13 -171.3(4)
Sm1 C11 C12 C13 68.5(3)
C15 C11 C12 C17 172.0(4)
C16 C11 C12 C17 0.3(7)
Sm1 C11 C12 C17 -119.9(4)
C15 C11 C12 Sm1 -68.1(2)
C16 C11 C12 Sm1 120.2(4)
C41 Sm1 C12 C11 -99.4(2)
C42 Sm1 C12 C11 -71.5(2)
C2 Sm1 C12 C11 170.9(2)
C5 Sm1 C12 C11 133.2(4)
C4 Sm1 C12 C11 110.0(3)
C3 Sm1 C12 C11 136.9(2)
C13 Sm1 C12 C11 114.3(3)
C14 Sm1 C12 C11 76.8(2)
C15 Sm1 C12 C11 37.5(2)
C1 Sm1 C12 C11 -167.7(2)
C41 Sm1 C12 C13 146.3(2)
C42 Sm1 C12 C13 174.2(2)
C2 Sm1 C12 C13 56.6(3)
C5 Sm1 C12 C13 18.9(6)
C4 Sm1 C12 C13 -4.3(3)
C3 Sm1 C12 C13 22.7(3)
C14 Sm1 C12 C13 -37.5(2)
C15 Sm1 C12 C13 -76.8(2)
C11 Sm1 C12 C13 -114.3(3)
C1 Sm1 C12 C13 78.0(3)
C41 Sm1 C12 C17 25.3(4)
C42 Sm1 C12 C17 53.1(4)
C2 Sm1 C12 C17 -64.4(4)
C5 Sm1 C12 C17 -102.2(6)
C4 Sm1 C12 C17 -125.4(4)
C3 Sm1 C12 C17 -98.4(4)
C13 Sm1 C12 C17 -121.1(5)
C14 Sm1 C12 C17 -158.5(5)
C15 Sm1 C12 C17 162.2(5)
C11 Sm1 C12 C17 124.7(5)
C1 Sm1 C12 C17 -43.1(5)
C11 C12 C13 C14 -0.3(4)
C17 C12 C13 C14 -172.2(4)
Sm1 C12 C13 C14 68.5(2)
C11 C12 C13 C18 171.9(4)
C17 C12 C13 C18 0.0(6)
Sm1 C12 C13 C18 -119.4(4)
C11 C12 C13 Sm1 -68.7(3)
C17 C12 C13 Sm1 119.4(4)
C41 Sm1 C13 C12 -37.7(3)
C42 Sm1 C13 C12 -8.2(3)
C2 Sm1 C13 C12 -132.0(2)
C5 Sm1 C13 C12 -173.2(2)
C4 Sm1 C13 C12 176.9(2)
C3 Sm1 C13 C12 -159.6(2)
C14 Sm1 C13 C12 113.1(3)
C15 Sm1 C13 C12 76.7(2)
C11 Sm1 C13 C12 36.6(2)
C1 Sm1 C13 C12 -132.3(2)
C41 Sm1 C13 C14 -150.8(2)
C42 Sm1 C13 C14 -121.3(2)
C2 Sm1 C13 C14 114.9(2)
C12 Sm1 C13 C14 -113.1(3)
C5 Sm1 C13 C14 73.7(3)
C4 Sm1 C13 C14 63.8(3)
C3 Sm1 C13 C14 87.3(2)
C15 Sm1 C13 C14 -36.4(2)
C11 Sm1 C13 C14 -76.5(3)
C1 Sm1 C13 C14 114.6(2)
C41 Sm1 C13 C18 83.4(4)
C42 Sm1 C13 C18 112.9(4)
C2 Sm1 C13 C18 -10.9(4)
C12 Sm1 C13 C18 121.1(5)
C5 Sm1 C13 C18 -52.1(4)
C4 Sm1 C13 C18 -62.0(4)
C3 Sm1 C13 C18 -38.5(4)
C14 Sm1 C13 C18 -125.8(5)
C15 Sm1 C13 C18 -162.2(4)
C11 Sm1 C13 C18 157.7(4)
C1 Sm1 C13 C18 -11.2(4)
C12 C13 C14 C15 0.0(4)
C18 C13 C14 C15 -171.8(4)
Sm1 C13 C14 C15 68.3(3)
C12 C13 C14 C19 171.2(4)
C18 C13 C14 C19 -0.6(7)
Sm1 C13 C14 C19 -120.6(4)
C12 C13 C14 Sm1 -68.3(2)
C18 C13 C14 Sm1 120.0(4)
C41 Sm1 C14 C15 -71.1(3)
C42 Sm1 C14 C15 -16.7(3)
C2 Sm1 C14 C15 172.5(2)
C12 Sm1 C14 C15 -76.9(2)
C5 Sm1 C14 C15 117.6(2)
C4 Sm1 C14 C15 125.2(2)
C3 Sm1 C14 C15 154.8(2)
C13 Sm1 C14 C15 -114.3(3)
C11 Sm1 C14 C15 -37.3(2)
C1 Sm1 C14 C15 151.5(2)
C41 Sm1 C14 C13 43.2(3)
C42 Sm1 C14 C13 97.6(3)
C2 Sm1 C14 C13 -73.2(3)
C12 Sm1 C14 C13 37.4(2)
C5 Sm1 C14 C13 -128.1(2)
C4 Sm1 C14 C13 -120.5(2)
C3 Sm1 C14 C13 -90.9(2)
C15 Sm1 C14 C13 114.3(3)
C11 Sm1 C14 C13 76.9(2)
C1 Sm1 C14 C13 -94.2(3)
C41 Sm1 C14 C19 168.2(4)
C42 Sm1 C14 C19 -137.4(4)
C2 Sm1 C14 C19 51.7(4)
C12 Sm1 C14 C19 162.3(5)
C5 Sm1 C14 C19 -3.2(5)
C4 Sm1 C14 C19 4.4(4)
C3 Sm1 C14 C19 34.0(4)
C13 Sm1 C14 C19 125.0(5)
C15 Sm1 C14 C19 -120.8(5)
C11 Sm1 C14 C19 -158.1(5)
C1 Sm1 C14 C19 30.8(5)
C13 C14 C15 C11 0.3(4)
C19 C14 C15 C11 -171.3(4)
Sm1 C14 C15 C11 68.2(3)
C13 C14 C15 C20 173.6(4)
C19 C14 C15 C20 2.0(6)
Sm1 C14 C15 C20 -118.5(4)
C13 C14 C15 Sm1 -68.0(3)
C19 C14 C15 Sm1 120.5(4)
C12 C11 C15 C14 -0.4(4)
C16 C11 C15 C14 171.3(4)
Sm1 C11 C15 C14 -68.4(3)
C12 C11 C15 C20 -173.5(4)
C16 C11 C15 C20 -1.8(7)
Sm1 C11 C15 C20 118.5(4)
C12 C11 C15 Sm1 68.0(3)
C16 C11 C15 Sm1 -120.3(4)
C41 Sm1 C15 C14 132.5(2)
C42 Sm1 C15 C14 169.4(2)
C2 Sm1 C15 C14 -11.0(3)
C12 Sm1 C15 C14 77.0(2)
C5 Sm1 C15 C14 -83.4(3)
C4 Sm1 C15 C14 -59.3(2)
C3 Sm1 C15 C14 -27.5(3)
C13 Sm1 C15 C14 37.1(2)
C11 Sm1 C15 C14 113.9(3)
C1 Sm1 C15 C14 -62.0(4)
C41 Sm1 C15 C11 18.6(3)
C42 Sm1 C15 C11 55.5(3)
C2 Sm1 C15 C11 -125.0(3)
C12 Sm1 C15 C11 -36.9(2)
C5 Sm1 C15 C11 162.7(2)
C4 Sm1 C15 C11 -173.2(2)
C3 Sm1 C15 C11 -141.4(2)
C13 Sm1 C15 C11 -76.8(3)
C14 Sm1 C15 C11 -113.9(3)
C1 Sm1 C15 C11 -176.0(3)
C41 Sm1 C15 C20 -105.8(4)
C42 Sm1 C15 C20 -68.9(4)
C2 Sm1 C15 C20 110.6(4)
C12 Sm1 C15 C20 -161.3(5)
C5 Sm1 C15 C20 38.3(5)
C4 Sm1 C15 C20 62.4(4)
C3 Sm1 C15 C20 94.2(4)
C13 Sm1 C15 C20 158.8(5)
C14 Sm1 C15 C20 121.7(5)
C11 Sm1 C15 C20 -124.4(5)
C1 Sm1 C15 C20 59.7(6)
C44 Sm2 C21 C22 -141.4(3)
C42 Sm2 C21 C22 -91.5(2)
C41 Sm2 C21 C22 -70.2(2)
C23 Sm2 C21 C22 37.1(2)
C33 Sm2 C21 C22 113.6(2)
C35 Sm2 C21 C22 45.0(3)
C34 Sm2 C21 C22 76.7(3)
C32 Sm2 C21 C22 144.5(2)
C25 Sm2 C21 C22 114.4(3)
C24 Sm2 C21 C22 76.9(2)
C31 Sm2 C21 C22 89.3(14)
C43 Sm2 C21 C22 -121.7(2)
C44 Sm2 C21 C25 104.2(3)
C42 Sm2 C21 C25 154.1(2)
C41 Sm2 C21 C25 175.4(3)
C23 Sm2 C21 C25 -77.4(3)
C33 Sm2 C21 C25 -0.8(3)
C22 Sm2 C21 C25 -114.4(3)
C35 Sm2 C21 C25 -69.4(4)
C34 Sm2 C21 C25 -37.7(3)
C32 Sm2 C21 C25 30.1(4)
C24 Sm2 C21 C25 -37.5(2)
C31 Sm2 C21 C25 -25.1(14)
C43 Sm2 C21 C25 123.9(2)
C44 Sm2 C21 C26 -16.9(5)
C42 Sm2 C21 C26 33.0(5)
C41 Sm2 C21 C26 54.3(5)
C23 Sm2 C21 C26 161.6(5)
C33 Sm2 C21 C26 -121.8(5)
C22 Sm2 C21 C26 124.5(6)
C35 Sm2 C21 C26 169.6(4)
C34 Sm2 C21 C26 -158.7(4)
C32 Sm2 C21 C26 -91.0(5)
C25 Sm2 C21 C26 -121.1(6)
C24 Sm2 C21 C26 -158.6(5)
C31 Sm2 C21 C26 -146.2(12)
C43 Sm2 C21 C26 2.8(5)
C25 C21 C22 C23 -1.1(4)
C26 C21 C22 C23 168.8(4)
Sm2 C21 C22 C23 -68.7(3)
C25 C21 C22 C27 -171.0(4)
C26 C21 C22 C27 -1.2(7)
Sm2 C21 C22 C27 121.3(4)
C25 C21 C22 Sm2 67.6(3)
C26 C21 C22 Sm2 -122.5(4)
C44 Sm2 C22 C21 39.3(3)
C42 Sm2 C22 C21 96.4(2)
C41 Sm2 C22 C21 103.7(2)
C23 Sm2 C22 C21 -113.7(3)
C33 Sm2 C22 C21 -90.3(3)
C35 Sm2 C22 C21 -152.4(2)
C34 Sm2 C22 C21 -119.7(2)
C32 Sm2 C22 C21 -96.3(5)
C25 Sm2 C22 C21 -36.4(2)
C24 Sm2 C22 C21 -76.3(3)
C31 Sm2 C22 C21 -168.5(2)
C43 Sm2 C22 C21 67.8(3)
C44 Sm2 C22 C23 153.1(3)
C42 Sm2 C22 C23 -149.9(2)
C41 Sm2 C22 C23 -142.5(3)
C33 Sm2 C22 C23 23.4(3)
C35 Sm2 C22 C23 -38.7(3)
C34 Sm2 C22 C23 -6.0(3)
C32 Sm2 C22 C23 17.4(6)
C25 Sm2 C22 C23 77.3(3)
C24 Sm2 C22 C23 37.4(2)
C31 Sm2 C22 C23 -54.8(4)
C43 Sm2 C22 C23 -178.4(2)
C21 Sm2 C22 C23 113.7(3)
C44 Sm2 C22 C27 -85.8(4)
C42 Sm2 C22 C27 -28.7(4)
C41 Sm2 C22 C27 -21.4(4)
C23 Sm2 C22 C27 121.2(5)
C33 Sm2 C22 C27 144.6(4)
C35 Sm2 C22 C27 82.5(4)
C34 Sm2 C22 C27 115.2(4)
C32 Sm2 C22 C27 138.6(5)
C25 Sm2 C22 C27 -161.5(5)
C24 Sm2 C22 C27 158.6(5)
C31 Sm2 C22 C27 66.4(5)
C43 Sm2 C22 C27 -57.3(4)
C21 Sm2 C22 C27 -125.1(5)
C21 C22 C23 C24 -0.7(4)
C27 C22 C23 C24 169.5(4)
Sm2 C22 C23 C24 -70.8(3)
C21 C22 C23 C28 -174.6(4)
C27 C22 C23 C28 -4.4(6)
Sm2 C22 C23 C28 115.2(4)
C21 C22 C23 Sm2 70.2(3)
C27 C22 C23 Sm2 -119.6(4)
C44 Sm2 C23 C22 -34.6(3)
C42 Sm2 C23 C22 38.6(3)
C41 Sm2 C23 C22 36.1(3)
C33 Sm2 C23 C22 -162.3(2)
C35 Sm2 C23 C22 147.8(2)
C34 Sm2 C23 C22 174.6(3)
C32 Sm2 C23 C22 -172.7(2)
C25 Sm2 C23 C22 -75.8(3)
C24 Sm2 C23 C22 -112.7(4)
C31 Sm2 C23 C22 149.1(2)
C43 Sm2 C23 C22 2.5(4)
C21 Sm2 C23 C22 -36.6(2)
C44 Sm2 C23 C24 78.1(3)
C42 Sm2 C23 C24 151.3(2)
C41 Sm2 C23 C24 148.8(2)
C33 Sm2 C23 C24 -49.6(3)
C22 Sm2 C23 C24 112.7(4)
C35 Sm2 C23 C24 -99.5(2)
C34 Sm2 C23 C24 -72.7(2)
C32 Sm2 C23 C24 -60.0(3)
C25 Sm2 C23 C24 36.8(2)
C31 Sm2 C23 C24 -98.2(3)
C43 Sm2 C23 C24 115.2(3)
C21 Sm2 C23 C24 76.1(3)
C44 Sm2 C23 C28 -155.9(3)
C42 Sm2 C23 C28 -82.7(4)
C41 Sm2 C23 C28 -85.2(4)
C33 Sm2 C23 C28 76.4(4)
C22 Sm2 C23 C28 -121.3(5)
C35 Sm2 C23 C28 26.5(4)
C34 Sm2 C23 C28 53.3(4)
C32 Sm2 C23 C28 66.0(4)
C25 Sm2 C23 C28 162.9(4)
C24 Sm2 C23 C28 126.0(5)
C31 Sm2 C23 C28 27.8(4)
C43 Sm2 C23 C28 -118.8(4)
C21 Sm2 C23 C28 -157.9(4)
C22 C23 C24 C25 2.1(4)
C28 C23 C24 C25 175.8(4)
Sm2 C23 C24 C25 -67.9(3)
C22 C23 C24 C29 -159.8(4)
C28 C23 C24 C29 13.9(7)
Sm2 C23 C24 C29 130.2(4)
C22 C23 C24 Sm2 70.0(3)
C28 C23 C24 Sm2 -116.3(4)
C44 Sm2 C24 C23 -120.7(3)
C42 Sm2 C24 C23 -52.6(4)
C41 Sm2 C24 C23 -37.4(3)
C33 Sm2 C24 C23 132.2(3)
C22 Sm2 C24 C23 -37.4(2)
C35 Sm2 C24 C23 85.9(2)
C34 Sm2 C24 C23 103.1(3)
C32 Sm2 C24 C23 135.9(2)
C25 Sm2 C24 C23 -113.8(3)
C31 Sm2 C24 C23 104.7(3)
C43 Sm2 C24 C23 -111.7(3)
C21 Sm2 C24 C23 -76.8(3)
C44 Sm2 C24 C25 -6.9(3)
C42 Sm2 C24 C25 61.2(4)
C41 Sm2 C24 C25 76.5(3)
C23 Sm2 C24 C25 113.8(3)
C33 Sm2 C24 C25 -114.0(2)
C22 Sm2 C24 C25 76.4(3)
C35 Sm2 C24 C25 -160.3(2)
C34 Sm2 C24 C25 -143.1(3)
C32 Sm2 C24 C25 -110.3(2)
C31 Sm2 C24 C25 -141.5(2)
C43 Sm2 C24 C25 2.1(4)
C21 Sm2 C24 C25 37.0(2)
C44 Sm2 C24 C29 114.3(4)
C42 Sm2 C24 C29 -177.5(4)
C41 Sm2 C24 C29 -162.3(4)
C23 Sm2 C24 C29 -124.9(5)
C33 Sm2 C24 C29 7.3(4)
C22 Sm2 C24 C29 -162.3(5)
C35 Sm2 C24 C29 -39.0(4)
C34 Sm2 C24 C29 -21.8(4)
C32 Sm2 C24 C29 11.0(4)
C25 Sm2 C24 C29 121.3(5)
C31 Sm2 C24 C29 -20.2(5)
C43 Sm2 C24 C29 123.4(4)
C21 Sm2 C24 C29 158.3(5)
C22 C21 C25 C24 2.4(4)
C26 C21 C25 C24 -167.8(4)
Sm2 C21 C25 C24 69.5(3)
C22 C21 C25 C30 173.6(4)
C26 C21 C25 C30 3.4(7)
Sm2 C21 C25 C30 -119.3(5)
C22 C21 C25 Sm2 -67.0(3)
C26 C21 C25 Sm2 122.7(4)
C23 C24 C25 C21 -2.8(4)
C29 C24 C25 C21 159.9(4)
Sm2 C24 C25 C21 -69.8(3)
C23 C24 C25 C30 -174.3(4)
C29 C24 C25 C30 -11.6(7)
Sm2 C24 C25 C30 118.7(4)
C23 C24 C25 Sm2 67.0(3)
C29 C24 C25 Sm2 -130.3(4)
C44 Sm2 C25 C21 -73.2(3)
C42 Sm2 C25 C21 -33.9(3)
C41 Sm2 C25 C21 -4.9(3)
C23 Sm2 C25 C21 76.1(3)
C33 Sm2 C25 C21 179.4(3)
C22 Sm2 C25 C21 36.4(2)
C35 Sm2 C25 C21 138.2(2)
C34 Sm2 C25 C21 149.7(2)
C32 Sm2 C25 C21 -161.9(2)
C24 Sm2 C25 C21 112.9(4)
C31 Sm2 C25 C21 175.7(2)
C43 Sm2 C25 C21 -65.8(3)
C44 Sm2 C25 C24 173.9(3)
C42 Sm2 C25 C24 -146.8(2)
C41 Sm2 C25 C24 -117.9(2)
C23 Sm2 C25 C24 -36.8(2)
C33 Sm2 C25 C24 66.4(2)
C22 Sm2 C25 C24 -76.5(3)
C35 Sm2 C25 C24 25.3(3)
C34 Sm2 C25 C24 36.8(3)
C32 Sm2 C25 C24 85.2(3)
C31 Sm2 C25 C24 62.8(3)
C43 Sm2 C25 C24 -178.7(2)
C21 Sm2 C25 C24 -112.9(4)
C44 Sm2 C25 C30 52.1(4)
C42 Sm2 C25 C30 91.4(4)
C41 Sm2 C25 C30 120.4(4)
C23 Sm2 C25 C30 -158.6(4)
C33 Sm2 C25 C30 -55.3(4)
C22 Sm2 C25 C30 161.7(4)
C35 Sm2 C25 C30 -96.5(4)
C34 Sm2 C25 C30 -85.0(4)
C32 Sm2 C25 C30 -36.6(4)
C24 Sm2 C25 C30 -121.8(5)
C31 Sm2 C25 C30 -58.9(5)
C43 Sm2 C25 C30 59.5(4)
C21 Sm2 C25 C30 125.3(5)
C44 Sm2 C31 C32 -65.0(2)
C42 Sm2 C31 C32 -115.8(2)
C41 Sm2 C31 C32 -137.4(2)
C23 Sm2 C31 C32 112.1(2)
C33 Sm2 C31 C32 37.2(2)
C22 Sm2 C31 C32 142.7(3)
C35 Sm2 C31 C32 114.5(3)
C34 Sm2 C31 C32 77.0(3)
C25 Sm2 C31 C32 42.0(3)
C24 Sm2 C31 C32 74.9(3)
C43 Sm2 C31 C32 -86.1(2)
C21 Sm2 C31 C32 63.5(14)
C44 Sm2 C31 C35 -179.5(3)
C42 Sm2 C31 C35 129.7(3)
C41 Sm2 C31 C35 108.1(3)
C23 Sm2 C31 C35 -2.5(3)
C33 Sm2 C31 C35 -77.4(3)
C22 Sm2 C31 C35 28.2(4)
C34 Sm2 C31 C35 -37.5(2)
C32 Sm2 C31 C35 -114.5(3)
C25 Sm2 C31 C35 -72.6(3)
C24 Sm2 C31 C35 -39.7(3)
C43 Sm2 C31 C35 159.4(3)
C21 Sm2 C31 C35 -51.1(14)
C44 Sm2 C31 C36 58.8(4)
C42 Sm2 C31 C36 8.1(4)
C41 Sm2 C31 C36 -13.6(4)
C23 Sm2 C31 C36 -124.1(4)
C33 Sm2 C31 C36 161.0(5)
C22 Sm2 C31 C36 -93.5(5)
C35 Sm2 C31 C36 -121.6(5)
C34 Sm2 C31 C36 -159.2(5)
C32 Sm2 C31 C36 123.8(5)
C25 Sm2 C31 C36 165.8(4)
C24 Sm2 C31 C36 -161.3(4)
C43 Sm2 C31 C36 37.8(4)
C21 Sm2 C31 C36 -172.7(12)
C35 C31 C32 C33 -1.2(4)
C36 C31 C32 C33 164.5(4)
Sm2 C31 C32 C33 -68.1(3)
C35 C31 C32 C37 -170.5(4)
C36 C31 C32 C37 -4.8(7)
Sm2 C31 C32 C37 122.6(5)
C35 C31 C32 Sm2 66.9(3)
C36 C31 C32 Sm2 -127.3(4)
C44 Sm2 C32 C31 117.9(2)
C42 Sm2 C32 C31 62.8(2)
C41 Sm2 C32 C31 52.0(3)
C23 Sm2 C32 C31 -93.3(3)
C33 Sm2 C32 C31 -113.8(4)
C22 Sm2 C32 C31 -104.9(4)
C35 Sm2 C32 C31 -36.7(2)
C34 Sm2 C32 C31 -76.3(3)
C25 Sm2 C32 C31 -153.9(2)
C24 Sm2 C32 C31 -121.2(2)
C43 Sm2 C32 C31 89.4(2)
C21 Sm2 C32 C31 -170.4(2)
C44 Sm2 C32 C33 -128.3(3)
C42 Sm2 C32 C33 176.6(3)
C41 Sm2 C32 C33 165.8(2)
C23 Sm2 C32 C33 20.5(3)
C22 Sm2 C32 C33 8.9(6)
C35 Sm2 C32 C33 77.2(3)
C34 Sm2 C32 C33 37.6(3)
C25 Sm2 C32 C33 -40.0(3)
C24 Sm2 C32 C33 -7.4(3)
C31 Sm2 C32 C33 113.8(4)
C43 Sm2 C32 C33 -156.7(3)
C21 Sm2 C32 C33 -56.6(4)
C44 Sm2 C32 C37 -7.7(4)
C42 Sm2 C32 C37 -62.8(4)
C41 Sm2 C32 C37 -73.6(5)
C23 Sm2 C32 C37 141.1(4)
C33 Sm2 C32 C37 120.6(5)
C22 Sm2 C32 C37 129.5(5)
C35 Sm2 C32 C37 -162.2(5)
C34 Sm2 C32 C37 158.2(5)
C25 Sm2 C32 C37 80.6(4)
C24 Sm2 C32 C37 113.2(4)
C31 Sm2 C32 C37 -125.5(5)
C43 Sm2 C32 C37 -36.1(4)
C21 Sm2 C32 C37 64.0(5)
C31 C32 C33 C34 -0.5(4)
C37 C32 C33 C34 169.3(4)
Sm2 C32 C33 C34 -69.7(3)
C31 C32 C33 C38 -173.7(5)
C37 C32 C33 C38 -4.0(7)
Sm2 C32 C33 C38 117.1(5)
C31 C32 C33 Sm2 69.3(3)
C37 C32 C33 Sm2 -121.0(4)
C44 Sm2 C33 C34 167.6(2)
C42 Sm2 C33 C34 108.2(2)
C41 Sm2 C33 C34 86.9(3)
C23 Sm2 C33 C34 -52.4(3)
C22 Sm2 C33 C34 -64.0(3)
C35 Sm2 C33 C34 36.2(2)
C32 Sm2 C33 C34 112.3(4)
C25 Sm2 C33 C34 -101.5(2)
C24 Sm2 C33 C34 -74.5(2)
C31 Sm2 C33 C34 75.8(3)
C43 Sm2 C33 C34 136.5(2)
C21 Sm2 C33 C34 -101.1(3)
C44 Sm2 C33 C32 55.4(3)
C42 Sm2 C33 C32 -4.1(3)
C41 Sm2 C33 C32 -25.4(4)
C23 Sm2 C33 C32 -164.6(3)
C22 Sm2 C33 C32 -176.3(2)
C35 Sm2 C33 C32 -76.1(3)
C34 Sm2 C33 C32 -112.3(4)
C25 Sm2 C33 C32 146.3(3)
C24 Sm2 C33 C32 173.2(3)
C31 Sm2 C33 C32 -36.5(2)
C43 Sm2 C33 C32 24.3(3)
C21 Sm2 C33 C32 146.6(2)
C44 Sm2 C33 C38 -66.3(4)
C42 Sm2 C33 C38 -125.7(4)
C41 Sm2 C33 C38 -147.0(4)
C23 Sm2 C33 C38 73.7(4)
C22 Sm2 C33 C38 62.1(4)
C35 Sm2 C33 C38 162.3(4)
C34 Sm2 C33 C38 126.1(5)
C32 Sm2 C33 C38 -121.6(5)
C25 Sm2 C33 C38 24.6(4)
C24 Sm2 C33 C38 51.6(4)
C31 Sm2 C33 C38 -158.1(4)
C43 Sm2 C33 C38 -97.4(4)
C21 Sm2 C33 C38 25.0(4)
C32 C33 C34 C35 2.0(4)
C38 C33 C34 C35 174.9(5)
Sm2 C33 C34 C35 -67.9(3)
C32 C33 C34 C39 -162.4(4)
C38 C33 C34 C39 10.5(8)
Sm2 C33 C34 C39 127.8(4)
C32 C33 C34 Sm2 69.8(3)
C38 C33 C34 Sm2 -117.3(5)
C44 Sm2 C34 C35 97.7(3)
C42 Sm2 C34 C35 21.8(3)
C41 Sm2 C34 C35 -18.7(3)
C23 Sm2 C34 C35 -115.3(2)
C33 Sm2 C34 C35 114.9(3)
C22 Sm2 C34 C35 -112.4(2)
C32 Sm2 C34 C35 77.1(3)
C25 Sm2 C34 C35 -161.7(2)
C24 Sm2 C34 C35 -144.1(3)
C31 Sm2 C34 C35 37.7(2)
C43 Sm2 C34 C35 59.1(3)
C21 Sm2 C34 C35 -144.0(2)
C44 Sm2 C34 C33 -17.2(3)
C42 Sm2 C34 C33 -93.1(3)
C41 Sm2 C34 C33 -133.6(2)
C23 Sm2 C34 C33 129.8(3)
C22 Sm2 C34 C33 132.7(2)
C35 Sm2 C34 C33 -114.9(3)
C32 Sm2 C34 C33 -37.8(2)
C25 Sm2 C34 C33 83.4(3)
C24 Sm2 C34 C33 101.0(3)
C31 Sm2 C34 C33 -77.2(3)
C43 Sm2 C34 C33 -55.8(3)
C21 Sm2 C34 C33 101.1(3)
C44 Sm2 C34 C39 -142.4(4)
C42 Sm2 C34 C39 141.7(4)
C41 Sm2 C34 C39 101.3(5)
C23 Sm2 C34 C39 4.6(5)
C33 Sm2 C34 C39 -125.2(6)
C22 Sm2 C34 C39 7.5(5)
C35 Sm2 C34 C39 119.9(6)
C32 Sm2 C34 C39 -163.0(5)
C25 Sm2 C34 C39 -41.7(5)
C24 Sm2 C34 C39 -24.2(5)
C31 Sm2 C34 C39 157.6(5)
C43 Sm2 C34 C39 179.0(4)
C21 Sm2 C34 C39 -24.0(5)
C33 C34 C35 C31 -2.7(4)
C39 C34 C35 C31 162.4(4)
Sm2 C34 C35 C31 -70.5(3)
C33 C34 C35 C40 -174.9(4)
C39 C34 C35 C40 -9.7(6)
Sm2 C34 C35 C40 117.4(4)
C33 C34 C35 Sm2 67.7(3)
C39 C34 C35 Sm2 -127.1(4)
C32 C31 C35 C34 2.4(4)
C36 C31 C35 C34 -163.5(4)
Sm2 C31 C35 C34 69.8(3)
C32 C31 C35 C40 174.2(4)
C36 C31 C35 C40 8.3(7)
Sm2 C31 C35 C40 -118.4(4)
C32 C31 C35 Sm2 -67.4(3)
C36 C31 C35 Sm2 126.7(4)
C44 Sm2 C35 C34 -111.8(3)
C42 Sm2 C35 C34 -162.6(2)
C41 Sm2 C35 C34 167.0(2)
C23 Sm2 C35 C34 65.6(2)
C33 Sm2 C35 C34 -36.4(2)
C22 Sm2 C35 C34 83.8(3)
C32 Sm2 C35 C34 -76.2(3)
C25 Sm2 C35 C34 23.4(3)
C24 Sm2 C35 C34 35.9(3)
C31 Sm2 C35 C34 -112.4(4)
C43 Sm2 C35 C34 -134.1(2)
C21 Sm2 C35 C34 59.6(3)
C44 Sm2 C35 C31 0.6(3)
C42 Sm2 C35 C31 -50.2(3)
C41 Sm2 C35 C31 -80.7(3)
C23 Sm2 C35 C31 178.0(3)
C33 Sm2 C35 C31 76.0(3)
C22 Sm2 C35 C31 -163.9(2)
C34 Sm2 C35 C31 112.4(4)
C32 Sm2 C35 C31 36.2(2)
C25 Sm2 C35 C31 135.8(2)
C24 Sm2 C35 C31 148.2(2)
C43 Sm2 C35 C31 -21.7(3)
C21 Sm2 C35 C31 172.0(2)
C44 Sm2 C35 C40 126.5(3)
C42 Sm2 C35 C40 75.7(4)
C41 Sm2 C35 C40 45.2(4)
C23 Sm2 C35 C40 -56.1(4)
C33 Sm2 C35 C40 -158.1(4)
C22 Sm2 C35 C40 -38.0(4)
C34 Sm2 C35 C40 -121.8(4)
C32 Sm2 C35 C40 162.0(4)
C25 Sm2 C35 C40 -98.3(4)
C24 Sm2 C35 C40 -85.9(4)
C31 Sm2 C35 C40 125.9(5)
C43 Sm2 C35 C40 104.2(3)
C21 Sm2 C35 C40 -62.2(4)
C2 Sm1 C41 C42 -116.2(2)
C12 Sm1 C41 C42 124.9(2)
C5 Sm1 C41 C42 -67.1(2)
C4 Sm1 C41 C42 -80.0(3)
C3 Sm1 C41 C42 -115.4(2)
C13 Sm1 C41 C42 142.8(2)
C14 Sm1 C41 C42 120.4(2)
C15 Sm1 C41 C42 86.0(2)
C11 Sm1 C41 C42 95.3(2)
C1 Sm1 C41 C42 -88.5(2)
C42 Sm1 C41 Sm2 -2.8(3)
C2 Sm1 C41 Sm2 -119.0(4)
C12 Sm1 C41 Sm2 122.1(4)
C5 Sm1 C41 Sm2 -69.9(4)
C4 Sm1 C41 Sm2 -82.8(4)
C3 Sm1 C41 Sm2 -118.2(3)
C13 Sm1 C41 Sm2 140.0(3)
C14 Sm1 C41 Sm2 117.6(3)
C15 Sm1 C41 Sm2 83.2(4)
C11 Sm1 C41 Sm2 92.5(4)
C1 Sm1 C41 Sm2 -91.3(4)
C44 Sm2 C41 C42 -54.7(2)
C23 Sm2 C41 C42 176.2(2)
C33 Sm2 C41 C42 35.8(4)
C22 Sm2 C41 C42 -166.2(2)
C35 Sm2 C41 C42 74.4(2)
C34 Sm2 C41 C42 84.0(3)
C32 Sm2 C41 C42 21.1(3)
C25 Sm2 C41 C42 -135.2(2)
C24 Sm2 C41 C42 -166.2(2)
C31 Sm2 C41 C42 44.4(2)
C43 Sm2 C41 C42 -25.9(2)
C21 Sm2 C41 C42 -137.7(2)
C44 Sm2 C41 Sm1 -51.9(4)
C42 Sm2 C41 Sm1 2.9(3)
C23 Sm2 C41 Sm1 179.1(4)
C33 Sm2 C41 Sm1 38.7(5)
C22 Sm2 C41 Sm1 -163.3(4)
C35 Sm2 C41 Sm1 77.2(4)
C34 Sm2 C41 Sm1 86.9(4)
C32 Sm2 C41 Sm1 24.0(4)
C25 Sm2 C41 Sm1 -132.4(3)
C24 Sm2 C41 Sm1 -163.4(3)
C31 Sm2 C41 Sm1 47.2(4)
C43 Sm2 C41 Sm1 -23.1(3)
C21 Sm2 C41 Sm1 -134.8(4)
Sm1 C41 C42 C43 -115.0(4)
Sm2 C41 C42 C43 63.6(4)
Sm2 C41 C42 Sm1 178.64(12)
Sm1 C41 C42 Sm2 -178.64(12)
C41 Sm1 C42 C43 120.6(4)
C2 Sm1 C42 C43 -172.1(3)
C12 Sm1 C42 C43 60.9(3)
C5 Sm1 C42 C43 -125.3(3)
C4 Sm1 C42 C43 -120.3(3)
C3 Sm1 C42 C43 -152.4(3)
C13 Sm1 C42 C43 65.2(3)
C14 Sm1 C42 C43 16.7(4)
C15 Sm1 C42 C43 7.6(3)
C11 Sm1 C42 C43 32.4(3)
C1 Sm1 C42 C43 -155.0(3)
C2 Sm1 C42 C41 67.3(2)
C12 Sm1 C42 C41 -59.7(2)
C5 Sm1 C42 C41 114.1(2)
C4 Sm1 C42 C41 119.1(2)
C3 Sm1 C42 C41 87.0(3)
C13 Sm1 C42 C41 -55.4(3)
C14 Sm1 C42 C41 -103.9(3)
C15 Sm1 C42 C41 -113.0(2)
C11 Sm1 C42 C41 -88.2(2)
C1 Sm1 C42 C41 84.4(2)
C41 Sm1 C42 Sm2 2.2(2)
C2 Sm1 C42 Sm2 69.5(3)
C12 Sm1 C42 Sm2 -57.5(3)
C5 Sm1 C42 Sm2 116.3(3)
C4 Sm1 C42 Sm2 121.4(2)
C3 Sm1 C42 Sm2 89.2(3)
C13 Sm1 C42 Sm2 -53.2(3)
C14 Sm1 C42 Sm2 -101.7(3)
C15 Sm1 C42 Sm2 -110.8(2)
C11 Sm1 C42 Sm2 -86.0(3)
C1 Sm1 C42 Sm2 86.7(3)
C44 Sm2 C42 C43 -22.3(2)
C41 Sm2 C42 C43 -132.9(3)
C23 Sm2 C42 C43 -137.7(2)
C33 Sm2 C42 C43 66.7(3)
C22 Sm2 C42 C43 -119.2(2)
C35 Sm2 C42 C43 113.5(2)
C34 Sm2 C42 C43 102.8(2)
C32 Sm2 C42 C43 64.7(2)
C25 Sm2 C42 C43 -72.7(3)
C24 Sm2 C42 C43 -107.6(3)
C31 Sm2 C42 C43 90.8(2)
C21 Sm2 C42 C43 -89.1(2)
C44 Sm2 C42 C41 110.6(3)
C23 Sm2 C42 C41 -4.8(3)
C33 Sm2 C42 C41 -160.4(2)
C22 Sm2 C42 C41 13.7(2)
C35 Sm2 C42 C41 -113.6(2)
C34 Sm2 C42 C41 -124.3(2)
C32 Sm2 C42 C41 -162.4(2)
C25 Sm2 C42 C41 60.2(3)
C24 Sm2 C42 C41 25.3(4)
C31 Sm2 C42 C41 -136.3(2)
C43 Sm2 C42 C41 132.9(3)
C21 Sm2 C42 C41 43.8(2)
C44 Sm2 C42 Sm1 108.5(3)
C41 Sm2 C42 Sm1 -2.1(2)
C23 Sm2 C42 Sm1 -7.0(3)
C33 Sm2 C42 Sm1 -162.5(2)
C22 Sm2 C42 Sm1 11.5(3)
C35 Sm2 C42 Sm1 -115.7(3)
C34 Sm2 C42 Sm1 -126.4(2)
C32 Sm2 C42 Sm1 -164.6(3)
C25 Sm2 C42 Sm1 58.1(3)
C24 Sm2 C42 Sm1 23.2(4)
C31 Sm2 C42 Sm1 -138.4(3)
C43 Sm2 C42 Sm1 130.8(4)
C21 Sm2 C42 Sm1 41.7(3)
C41 C42 C43 C44 -16.5(6)
Sm1 C42 C43 C44 -102.3(4)
Sm2 C42 C43 C44 45.7(4)
C41 C42 C43 C45 164.9(3)
Sm1 C42 C43 C45 79.1(4)
Sm2 C42 C43 C45 -132.9(3)
C41 C42 C43 Sm2 -62.2(3)
Sm1 C42 C43 Sm2 -148.0(2)
C42 Sm2 C43 C44 -140.8(4)
C41 Sm2 C43 C44 -113.2(3)
C23 Sm2 C43 C44 -71.3(3)
C33 Sm2 C43 C44 93.2(3)
C22 Sm2 C43 C44 -69.9(3)
C35 Sm2 C43 C44 145.4(3)
C34 Sm2 C43 C44 118.8(3)
C32 Sm2 C43 C44 105.2(3)
C25 Sm2 C43 C44 -15.2(3)
C24 Sm2 C43 C44 -16.3(4)
C31 Sm2 C43 C44 134.7(3)
C21 Sm2 C43 C44 -42.3(3)
C44 Sm2 C43 C42 140.8(4)
C41 Sm2 C43 C42 27.6(2)
C23 Sm2 C43 C42 69.6(3)
C33 Sm2 C43 C42 -125.9(2)
C22 Sm2 C43 C42 70.9(2)
C35 Sm2 C43 C42 -73.8(2)
C34 Sm2 C43 C42 -100.4(2)
C32 Sm2 C43 C42 -114.0(2)
C25 Sm2 C43 C42 125.7(2)
C24 Sm2 C43 C42 124.5(2)
C31 Sm2 C43 C42 -84.4(2)
C21 Sm2 C43 C42 98.5(2)
C44 Sm2 C43 C45 -109.6(5)
C42 Sm2 C43 C45 109.6(5)
C41 Sm2 C43 C45 137.2(4)
C23 Sm2 C43 C45 179.1(3)
C33 Sm2 C43 C45 -16.4(4)
C22 Sm2 C43 C45 -179.5(4)
C35 Sm2 C43 C45 35.8(4)
C34 Sm2 C43 C45 9.2(5)
C32 Sm2 C43 C45 -4.4(4)
C25 Sm2 C43 C45 -124.8(4)
C24 Sm2 C43 C45 -125.9(4)
C31 Sm2 C43 C45 25.1(4)
C21 Sm2 C43 C45 -151.9(4)
C42 C43 C44 Sm2 -47.0(4)
C45 C43 C44 Sm2 131.6(3)
C42 Sm2 C44 C43 22.2(2)
C41 Sm2 C44 C43 53.3(2)
C23 Sm2 C44 C43 136.9(2)
C33 Sm2 C44 C43 -96.5(3)
C22 Sm2 C44 C43 120.1(3)
C35 Sm2 C44 C43 -46.4(3)
C34 Sm2 C44 C43 -87.7(3)
C32 Sm2 C44 C43 -72.4(3)
C25 Sm2 C44 C43 166.6(3)
C24 Sm2 C44 C43 170.0(2)
C31 Sm2 C44 C43 -46.1(3)
C21 Sm2 C44 C43 138.4(3)
C44 C43 C45 C46 106.7(5)
C42 C43 C45 C46 -74.6(5)
Sm2 C43 C45 C46 -165.4(3)
C43 C45 C46 C47 -172.8(4)
C45 C46 C47 C48 113.0(5)
C46 C47 C48 C50 3.4(8)
C46 C47 C48 C49 -175.9(5)
